data_2203720
loop_
_publ_author_name
'Nockemann, Peter'
'Meyer, Gerd'

_publ_section_title
;
 \m-Pyrazine-\k^2^<i>N</i>:<i>N</i>'-bis[diiodomercury(II)]
;
_journal_issue 6
_journal_name_full 'Acta Crystallographica Section E'
_journal_page_first m749
_journal_page_last m750
_journal_paper_doi 10.1107/S1600536804010426
_journal_volume 60
_journal_year 2004
_chemical_formula_iupac '[Hg I4 (C4 H4 N2)]'
_chemical_formula_moiety 'C4 H4 Hg2 I4 N2'
_chemical_formula_sum 'C4 H4 Hg2 I4 N2'
_chemical_formula_weight 988.87
_chemical_name_systematic
;
\m-Pyrazine-\k^2^N:N'-bis[diiodomercury(II)]
;
_space_group_IT_number 2
_symmetry_cell_setting triclinic
_symmetry_space_group_name_Hall '-P 1'
_symmetry_space_group_name_H-M 'P -1'
_atom_sites_solution_hydrogens geom
_atom_sites_solution_primary direct
_atom_sites_solution_secondary difmap
_audit_creation_method SHELXL-97
_cell_angle_alpha 95.72(3)
_cell_angle_beta 109.30(2)
_cell_angle_gamma 113.14(2)
_cell_formula_units_Z 1
_cell_length_a 7.107(2)
_cell_length_b 7.114(3)
_cell_length_c 8.436(3)
_cell_measurement_reflns_used 2831
_cell_measurement_temperature 293(2)
_cell_measurement_theta_max 59.3
_cell_measurement_theta_min 5.3
_cell_volume 357.0(2)
_computing_cell_refinement 'X-STEP32 (Stoe & Cie, 2000)'
_computing_data_collection 'X-AREA (Stoe & Cie, 2001)'
_computing_data_reduction 'X-RED (Stoe & Cie, 2001)'
_computing_molecular_graphics 'DIAMOND (Brandenburg, 1999)'
_computing_publication_material SHELXL97
_computing_structure_refinement 'SHELXL97 (Sheldrick, 1997)'
_computing_structure_solution 'SHELXS97 (Sheldrick, 1997)'
_diffrn_ambient_temperature 293(2)
_diffrn_measured_fraction_theta_full 0.952
_diffrn_measured_fraction_theta_max 0.952
_diffrn_measurement_device_type 'Stoe IPDS-I'
_diffrn_measurement_method \f'
_diffrn_radiation_monochromator graphite
_diffrn_radiation_source 'fine-focus sealed tube'
_diffrn_radiation_type MoK\a
_diffrn_radiation_wavelength 0.71073
_diffrn_reflns_av_R_equivalents 0.0629
_diffrn_reflns_av_sigmaI/netI 0.0699
_diffrn_reflns_limit_h_max 8
_diffrn_reflns_limit_h_min -8
_diffrn_reflns_limit_k_max 8
_diffrn_reflns_limit_k_min -8
_diffrn_reflns_limit_l_max 10
_diffrn_reflns_limit_l_min -10
_diffrn_reflns_number 2831
_diffrn_reflns_theta_full 25.99
_diffrn_reflns_theta_max 25.99
_diffrn_reflns_theta_min 2.65
_diffrn_standards_decay_% 0
_diffrn_standards_interval_count 0
_diffrn_standards_interval_time 0
_diffrn_standards_number 0
_exptl_absorpt_coefficient_mu 30.088
_exptl_absorpt_correction_T_max 0.2606
_exptl_absorpt_correction_T_min 0.1127
_exptl_absorpt_correction_type numerical
_exptl_absorpt_process_details '(X-SHAPE; Stoe & Cie, 1998)'
_exptl_crystal_colour yellow
_exptl_crystal_density_diffrn 4.600
_exptl_crystal_density_method 'not measured'
_exptl_crystal_description Prism
_exptl_crystal_F_000 414
_exptl_crystal_size_max 0.2
_exptl_crystal_size_mid 0.2
_exptl_crystal_size_min 0.2
_refine_diff_density_max 4.224
_refine_diff_density_min -1.494
_refine_ls_extinction_coef 0.020(2)
_refine_ls_extinction_expression Fc^*^=kFc[1+0.001xFc^2^\l^3^/sin(2\q)]^-1/4^
_refine_ls_extinction_method SHELXL97
_refine_ls_goodness_of_fit_ref 1.033
_refine_ls_hydrogen_treatment constr
_refine_ls_matrix_type full
_refine_ls_number_parameters 56
_refine_ls_number_reflns 1340
_refine_ls_number_restraints 0
_refine_ls_restrained_S_all 1.033
_refine_ls_R_factor_all 0.0760
_refine_ls_R_factor_gt 0.0591
_refine_ls_shift/su_max 0.000
_refine_ls_shift/su_mean 0.000
_refine_ls_structure_factor_coef Fsqd
_refine_ls_weighting_details 'calc w = 1/[\s^2^(Fo^2^)+(0.1031P)^2^] where P = (Fo^2^+2Fc^2^)/3'
_refine_ls_weighting_scheme calc
_refine_ls_wR_factor_gt 0.1622
_refine_ls_wR_factor_ref 0.1713
_reflns_number_gt 996
_reflns_number_total 1340
_reflns_threshold_expression I>2\s(I)
_cod_data_source_file cf6345.cif
_cod_data_source_block I
_cod_depositor_comments
;
The following automatic conversions were performed:
'_geom_bond_publ_flag' value 'Y' changed to 'y' according to
'/home/saulius/struct/CIF-dictionaries/cif_core.dic' dictionary named
'cif_core.dic' version 2.4.1 from 2010-06-29 (7
times).

'_geom_angle_publ_flag' value 'Y' changed to 'y' according to
'/home/saulius/struct/CIF-dictionaries/cif_core.dic' dictionary named
'cif_core.dic' version 2.4.1 from 2010-06-29 (8
times).

'_geom_torsion_publ_flag' value 'Y' changed to 'y' according to
'/home/saulius/struct/CIF-dictionaries/cif_core.dic' dictionary named
'cif_core.dic' version 2.4.1 from 2010-06-29 (2 times).

Automatic conversion script
Id: cif_fix_enum 1527 2010-12-29 10:47:43Z saulius 

The following automatic conversions were performed:

'_geom_bond_publ_flag' value 'Y' changed to 'y' according to
/home/saulius/struct/CIF-dictionaries/cif_core.dic dictionary named
'cif_core.dic' version 2.4.1 from 2010-06-29 (7
times).

'_geom_angle_publ_flag' value 'Y' changed to 'y' according
to /home/saulius/struct/CIF-dictionaries/cif_core.dic dictionary
named 'cif_core.dic' version 2.4.1 from 2010-06-29 (8
times).

'_geom_torsion_publ_flag' value 'Y' changed to 'y' according
to /home/saulius/struct/CIF-dictionaries/cif_core.dic dictionary
named 'cif_core.dic' version 2.4.1 from 2010-06-29 (2 times).

Automatic conversion script
Id: cif_fix_values 1715 2011-07-08 13:25:40Z adriana 
;
_cod_original_sg_symbol_H-M P-1
_cod_database_code 2203720
_cod_database_fobs_code 2203720

loop_
_symmetry_equiv_pos_as_xyz
'x, y, z'
'-x, -y, -z'

loop_
_atom_site_label
_atom_site_fract_x
_atom_site_fract_y
_atom_site_fract_z
_atom_site_U_iso_or_equiv
_atom_site_adp_type
_atom_site_calc_flag
_atom_site_refinement_flags
_atom_site_occupancy
_atom_site_type_symbol
Hg -0.09166(16) 0.72336(16) 0.11333(12) 0.0566(4) Uani d . 1 Hg
I1 -0.3363(3) 0.6370(3) 0.2928(2) 0.0589(5) Uani d . 1 I
I2 0.0411(3) 0.7571(3) -0.1432(2) 0.0566(5) Uani d . 1 I
N 0.290(3) 0.901(3) 0.358(2) 0.045(4) Uani d . 1 N
C1 0.331(4) 0.846(4) 0.508(3) 0.054(5) Uani d . 1 C
H1 0.2145 0.7350 0.5188 0.064 Uiso calc R 1 H
C2 0.464(4) 1.056(3) 0.351(3) 0.048(5) Uani d . 1 C
H2 0.4475 1.1011 0.2499 0.057 Uiso calc R 1 H

loop_
_atom_site_aniso_label
_atom_site_aniso_U_11
_atom_site_aniso_U_22
_atom_site_aniso_U_33
_atom_site_aniso_U_12
_atom_site_aniso_U_13
_atom_site_aniso_U_23
Hg 0.0530(7) 0.0709(8) 0.0492(6) 0.0264(5) 0.0258(5) 0.0190(4)
I1 0.0625(10) 0.0598(10) 0.0671(10) 0.0294(9) 0.0380(8) 0.0200(7)
I2 0.0756(12) 0.0579(10) 0.0529(9) 0.0343(9) 0.0386(8) 0.0202(7)
N 0.045(10) 0.052(11) 0.038(9) 0.021(9) 0.021(8) 0.011(8)
C1 0.044(13) 0.059(14) 0.057(14) 0.018(12) 0.021(11) 0.027(11)
C2 0.051(13) 0.045(12) 0.036(10) 0.017(11) 0.010(9) 0.010(9)

loop_
_atom_type_symbol
_atom_type_description
_atom_type_scat_dispersion_real
_atom_type_scat_dispersion_imag
_atom_type_scat_source
Hg Hg -2.3894 9.2266 'International Tables Vol C Tables 4.2.6.8 and 6.1.1.4'
I I -0.4742 1.8119 'International Tables Vol C Tables 4.2.6.8 and 6.1.1.4'
N N 0.0061 0.0033 'International Tables Vol C Tables 4.2.6.8 and 6.1.1.4'
C C 0.0033 0.0016 'International Tables Vol C Tables 4.2.6.8 and 6.1.1.4'
H H 0.0000 0.0000 'International Tables Vol C Tables 4.2.6.8 and 6.1.1.4'

loop_
_geom_angle_atom_site_label_1
_geom_angle_atom_site_label_2
_geom_angle_atom_site_label_3
_geom_angle_site_symmetry_1
_geom_angle_site_symmetry_3
_geom_angle
_geom_angle_publ_flag
N Hg I1 . . 99.5(4) y
N Hg I2 . . 97.1(4) y
I1 Hg I2 . . 163.41(7) y
C2 N C1 . . 114.8(19) y
C2 N Hg . . 123.3(14) y
C1 N Hg . . 121.9(15) y
N C1 C2 . 2_676 124(2) y
N C1 H1 . . 118.0 ?
C2 C1 H1 2_676 . 118.0 ?
N C2 C1 . 2_676 121(2) y
N C2 H2 . . 119.3 ?
C1 C2 H2 2_676 . 119.3 ?

loop_
_geom_bond_atom_site_label_1
_geom_bond_atom_site_label_2
_geom_bond_site_symmetry_2
_geom_bond_distance
_geom_bond_publ_flag
Hg N . 2.511(18) y
Hg I1 . 2.6036(19) y
Hg I2 . 2.6278(19) y
N C2 . 1.32(3) y
N C1 . 1.33(3) y
C1 C2 2_676 1.38(3) y
C1 H1 . 0.93 ?
C2 C1 2_676 1.38(3) y
C2 H2 . 0.93 ?

loop_
_geom_torsion_atom_site_label_1
_geom_torsion_atom_site_label_2
_geom_torsion_atom_site_label_3
_geom_torsion_atom_site_label_4
_geom_torsion_site_symmetry_4
_geom_torsion
_geom_torsion_publ_flag
I1 Hg N C2 . -146.8(16) ?
I2 Hg N C2 . 33.2(16) y
I1 Hg N C1 . 31.7(17) y
I2 Hg N C1 . -148.2(16) ?
C2 N C1 C2 2_676 1(4) ?
Hg N C1 C2 2_676 -177.7(17) ?
C1 N C2 C1 2_676 -1(4) ?
Hg N C2 C1 2_676 177.7(16) ?
